data_7033247
loop_
_publ_author_name
'Zhu, Yu'
'Wang, Yanmei'
'Liu, Pan'
'Xia, Changkun'
'Wu, Yunlong'
'Lu, Xiaoqing'
'Xie, Jimin'

_publ_section_title
;
 Two chelating-amino-functionalized lanthanide metal-organic frameworks
 for adsorption and catalysis.
;
_journal_issue 4
_journal_name_full 'Dalton transactions (Cambridge, England : 2003)'
_journal_page_first 1955
_journal_page_last 1961
_journal_paper_doi 10.1039/c4dt02048k
_journal_volume 44
_journal_year 2015
_chemical_formula_sum 'C25 H25 N5 O6'
_chemical_formula_weight 491.50
_chemical_name_systematic
; 
 ? 
;
_space_group_IT_number 2
_symmetry_cell_setting triclinic
_symmetry_space_group_name_Hall '-P 1'
_symmetry_space_group_name_H-M 'P -1'
_atom_sites_solution_hydrogens geom
_atom_sites_solution_primary direct
_atom_sites_solution_secondary difmap
_audit_creation_method SHELXL-97
_audit_update_record
;
2014-09-19 deposited with the CCDC.
2014-11-25 downloaded from the CCDC.
;
_cell_angle_alpha 66.07(3)
_cell_angle_beta 84.95(3)
_cell_angle_gamma 78.63(3)
_cell_formula_units_Z 2
_cell_length_a 9.826(2)
_cell_length_b 11.358(2)
_cell_length_c 11.609(2)
_cell_measurement_reflns_used 4492
_cell_measurement_temperature 193(2)
_cell_measurement_theta_max 28.6795
_cell_measurement_theta_min 2.6365
_cell_volume 1161.0(5)
_computing_cell_refinement 'CrystalClear (Rigaku, 2007)'
_computing_data_collection 'CrystalClear (Rigaku, 2007)'
_computing_data_reduction 'CrystalClear (Rigaku, 2007)'
_computing_molecular_graphics Diamond
_computing_publication_material 'SHELXL-97 (Sheldrick, 1997)'
_computing_structure_refinement 'SHELXL-97 (Sheldrick, 1997)'
_computing_structure_solution 'SHELXS-97 (Sheldrick, 1990)'
_diffrn_ambient_temperature 193(2)
_diffrn_measured_fraction_theta_full 0.977
_diffrn_measured_fraction_theta_max 0.977
_diffrn_measurement_device_type 'Rigaku Saturn'
_diffrn_measurement_method dtintegrate.ref
_diffrn_radiation_monochromator 'Graphite Monochromator'
_diffrn_radiation_source 'Rotating Anode'
_diffrn_radiation_type MoK\a
_diffrn_radiation_wavelength 0.71073
_diffrn_reflns_av_R_equivalents 0.0281
_diffrn_reflns_av_sigmaI/netI 0.0419
_diffrn_reflns_limit_h_max 11
_diffrn_reflns_limit_h_min -11
_diffrn_reflns_limit_k_max 11
_diffrn_reflns_limit_k_min -13
_diffrn_reflns_limit_l_max 13
_diffrn_reflns_limit_l_min -13
_diffrn_reflns_number 8826
_diffrn_reflns_theta_full 25.36
_diffrn_reflns_theta_max 25.36
_diffrn_reflns_theta_min 3.15
_diffrn_standards_decay_% 0
_diffrn_standards_interval_time 0
_diffrn_standards_number 0
_exptl_absorpt_coefficient_mu 0.103
_exptl_absorpt_correction_T_max 1.0000
_exptl_absorpt_correction_T_min 0.8581
_exptl_absorpt_correction_type multi-scan
_exptl_absorpt_process_details 'CrystalClear (Rigaku, 2007)'
_exptl_crystal_colour white
_exptl_crystal_density_diffrn 1.406
_exptl_crystal_density_method 'not measured'
_exptl_crystal_description prism
_exptl_crystal_F_000 516
_exptl_crystal_size_max 0.34
_exptl_crystal_size_mid 0.26
_exptl_crystal_size_min 0.22
_refine_diff_density_max 0.208
_refine_diff_density_min -0.190
_refine_diff_density_rms 0.042
_refine_ls_extinction_method none
_refine_ls_goodness_of_fit_ref 1.058
_refine_ls_hydrogen_treatment mixed
_refine_ls_matrix_type full
_refine_ls_number_parameters 339
_refine_ls_number_reflns 4152
_refine_ls_number_restraints 0
_refine_ls_restrained_S_all 1.058
_refine_ls_R_factor_all 0.0583
_refine_ls_R_factor_gt 0.0442
_refine_ls_shift/su_max 0.000
_refine_ls_shift/su_mean 0.000
_refine_ls_structure_factor_coef Fsqd
_refine_ls_weighting_details 'calc w=1/[\s^2^(Fo^2^)+(0.0612P)^2^+0.1258P] where P=(Fo^2^+2Fc^2^)/3'
_refine_ls_weighting_scheme calc
_refine_ls_wR_factor_gt 0.1092
_refine_ls_wR_factor_ref 0.1176
_reflns_number_gt 3413
_reflns_number_total 4152
_reflns_threshold_expression >2sigma(I)
_cod_data_source_file c4dt02048k2.cif
_cod_data_source_block 974661
_cod_depositor_comments 'Adding full bibliography for 7033245--7033247.cif.'
_cod_original_cell_volume 1161.0(4)
_cod_original_formula_sum 'C25 H25 N5 O6 '
_cod_database_code 7033247

loop_
_symmetry_equiv_pos_as_xyz
'x, y, z'
'-x, -y, -z'

loop_
_atom_site_label
_atom_site_type_symbol
_atom_site_fract_x
_atom_site_fract_y
_atom_site_fract_z
_atom_site_U_iso_or_equiv
_atom_site_adp_type
_atom_site_occupancy
_atom_site_symmetry_multiplicity
_atom_site_calc_flag
_atom_site_refinement_flags
O1 O -0.34545(13) 1.57573(13) -0.31734(12) 0.0365(3) Uani 1 1 d .
H1 H -0.404(2) 1.657(2) -0.347(2) 0.055 Uiso 1 1 d .
O2 O -0.24258(13) 1.67638(12) -0.22875(12) 0.0384(3) Uani 1 1 d .
O3 O 0.86026(12) 0.48564(12) 0.44040(11) 0.0336(3) Uani 1 1 d .
O4 O 0.89524(12) 0.66014(12) 0.47116(11) 0.0327(3) Uani 1 1 d .
H4 H 0.9704 0.6135 0.4973 0.049 Uiso 1 1 calc R
N1 N 0.12155(14) 0.98138(13) -0.12713(12) 0.0248(3) Uani 1 1 d .
N2 N 0.35323(14) 0.80083(13) 0.00143(13) 0.0263(3) Uani 1 1 d .
N3 N 0.16027(14) 1.12283(13) -0.03938(12) 0.0240(3) Uani 1 1 d .
H3 H 0.2110 1.1311 0.0127 0.029 Uiso 1 1 calc R
N4 N 0.37320(14) 0.92787(13) 0.11055(13) 0.0256(3) Uani 1 1 d .
H4A H 0.3459 1.0024 0.1156 0.031 Uiso 1 1 calc R
C1 C 0.08646(19) 0.83394(18) -0.21926(16) 0.0309(4) Uani 1 1 d .
H1A H 0.0085 0.8923 -0.2609 0.037 Uiso 1 1 calc R
C2 C 0.1268(2) 0.71886(18) -0.23461(17) 0.0348(4) Uani 1 1 d .
H2 H 0.0758 0.6991 -0.2861 0.042 Uiso 1 1 calc R
C3 C 0.2447(2) 0.63064(19) -0.17315(17) 0.0361(5) Uani 1 1 d .
H3A H 0.2715 0.5525 -0.1839 0.043 Uiso 1 1 calc R
C4 C 0.32065(19) 0.65883(18) -0.09740(17) 0.0332(4) Uani 1 1 d .
H4B H 0.3996 0.6004 -0.0579 0.040 Uiso 1 1 calc R
C5 C 0.16192(17) 0.86477(16) -0.14113(15) 0.0251(4) Uani 1 1 d .
C6 C 0.27991(17) 0.77558(16) -0.07915(15) 0.0248(4) Uani 1 1 d .
C7 C 0.19177(17) 1.00450(16) -0.05080(15) 0.0224(4) Uani 1 1 d .
C8 C 0.30887(17) 0.90717(16) 0.02129(15) 0.0229(4) Uani 1 1 d .
C9 C 0.50348(18) 0.70511(17) 0.23161(16) 0.0287(4) Uani 1 1 d .
H9 H 0.4470 0.6661 0.2029 0.034 Uiso 1 1 calc R
C10 C 0.55889(17) 0.89559(17) 0.24628(15) 0.0253(4) Uani 1 1 d .
H10 H 0.5385 0.9848 0.2278 0.030 Uiso 1 1 calc R
C11 C 0.66869(17) 0.81818(17) 0.32479(15) 0.0267(4) Uani 1 1 d .
H11 H 0.7225 0.8561 0.3574 0.032 Uiso 1 1 calc R
C12 C 0.61254(18) 0.62954(17) 0.31103(15) 0.0285(4) Uani 1 1 d .
H12 H 0.6284 0.5392 0.3356 0.034 Uiso 1 1 calc R
C13 C 0.69900(17) 0.68448(16) 0.35524(15) 0.0252(4) Uani 1 1 d .
C14 C -0.04110(17) 1.23931(16) -0.18204(15) 0.0235(4) Uani 1 1 d .
H14 H -0.0415 1.1687 -0.2032 0.028 Uiso 1 1 calc R
C15 C 0.05773(18) 1.34103(16) -0.07173(16) 0.0272(4) Uani 1 1 d .
H15 H 0.1245 1.3380 -0.0181 0.033 Uiso 1 1 calc R
C16 C 0.05794(16) 1.23215(15) -0.09974(15) 0.0219(4) Uani 1 1 d .
C17 C -0.13935(17) 1.35262(16) -0.23239(15) 0.0250(4) Uani 1 1 d .
H17 H -0.2055 1.3568 -0.2871 0.030 Uiso 1 1 calc R
C18 C -0.04014(18) 1.45212(16) -0.12266(16) 0.0277(4) Uani 1 1 d .
H18 H -0.0387 1.5235 -0.1030 0.033 Uiso 1 1 calc R
C19 C -0.14120(17) 1.45980(16) -0.20297(14) 0.0233(4) Uani 1 1 d .
C20 C -0.24695(18) 1.58048(17) -0.25065(15) 0.0281(4) Uani 1 1 d .
C21 C 0.82479(18) 0.60041(17) 0.42684(15) 0.0275(4) Uani 1 1 d .
C22 C 0.47858(16) 0.84117(16) 0.19462(15) 0.0233(4) Uani 1 1 d .
C23 C 0.8240(2) 0.1533(2) 0.5822(2) 0.0443(5) Uani 1 1 d .
H23A H 0.8084 0.2453 0.5636 0.066 Uiso 1 1 calc R
H23B H 0.9121 0.1287 0.5478 0.066 Uiso 1 1 calc R
H23C H 0.8238 0.1049 0.6719 0.066 Uiso 1 1 calc R
C24 C 0.7250(2) -0.0081(2) 0.5388(2) 0.0518(6) Uani 1 1 d .
H24A H 0.6394 -0.0179 0.5127 0.078 Uiso 1 1 calc R
H24B H 0.7425 -0.0672 0.6250 0.078 Uiso 1 1 calc R
H24C H 0.7996 -0.0275 0.4865 0.078 Uiso 1 1 calc R
C25 C 0.6124(2) 0.21872(19) 0.46504(17) 0.0352(4) Uani 1 1 d .
H25 H 0.6121 0.3022 0.4611 0.042 Uiso 1 1 calc R
O5 O 0.51788(14) 0.20487(13) 0.41259(13) 0.0431(4) Uani 1 1 d .
N5 N 0.71534(15) 0.12467(14) 0.52718(13) 0.0310(4) Uani 1 1 d .
O6 O 0.36089(14) 0.19333(13) 0.08382(13) 0.0341(3) Uani 1 1 d .
H6A H 0.333(3) 0.234(2) 0.134(2) 0.064(8) Uiso 1 1 d .
H6B H 0.446(3) 0.216(3) 0.045(2) 0.085(9) Uiso 1 1 d .

loop_
_atom_site_aniso_label
_atom_site_aniso_U_11
_atom_site_aniso_U_22
_atom_site_aniso_U_33
_atom_site_aniso_U_23
_atom_site_aniso_U_13
_atom_site_aniso_U_12
O1 0.0305(7) 0.0295(7) 0.0451(8) -0.0119(6) -0.0140(6) 0.0042(6)
O2 0.0455(8) 0.0281(7) 0.0427(8) -0.0188(6) -0.0081(6) 0.0048(6)
O3 0.0324(7) 0.0280(7) 0.0365(7) -0.0104(6) -0.0105(5) 0.0022(6)
O4 0.0272(7) 0.0339(7) 0.0353(7) -0.0123(6) -0.0105(5) -0.0002(5)
N1 0.0259(8) 0.0212(7) 0.0268(7) -0.0086(6) -0.0028(6) -0.0043(6)
N2 0.0246(8) 0.0236(8) 0.0296(8) -0.0107(6) -0.0013(6) -0.0011(6)
N3 0.0233(8) 0.0222(7) 0.0280(7) -0.0118(6) -0.0075(6) -0.0004(6)
N4 0.0242(8) 0.0210(7) 0.0318(8) -0.0117(6) -0.0084(6) 0.0015(6)
C1 0.0348(10) 0.0304(10) 0.0274(9) -0.0096(8) -0.0045(8) -0.0078(8)
C2 0.0444(12) 0.0351(11) 0.0306(10) -0.0156(8) 0.0004(8) -0.0141(9)
C3 0.0478(12) 0.0304(10) 0.0371(10) -0.0205(8) 0.0061(9) -0.0095(9)
C4 0.0344(11) 0.0286(10) 0.0376(10) -0.0162(8) 0.0019(8) -0.0019(8)
C5 0.0277(10) 0.0231(9) 0.0237(9) -0.0078(7) 0.0011(7) -0.0067(7)
C6 0.0250(9) 0.0226(9) 0.0265(9) -0.0100(7) 0.0008(7) -0.0036(7)
C7 0.0209(9) 0.0225(9) 0.0225(8) -0.0072(7) -0.0005(7) -0.0048(7)
C8 0.0207(9) 0.0212(9) 0.0245(8) -0.0067(7) 0.0001(7) -0.0040(7)
C9 0.0280(10) 0.0266(9) 0.0321(9) -0.0105(8) -0.0073(7) -0.0052(7)
C10 0.0269(9) 0.0226(9) 0.0258(9) -0.0089(7) -0.0026(7) -0.0036(7)
C11 0.0269(9) 0.0307(10) 0.0243(9) -0.0111(7) -0.0035(7) -0.0072(8)
C12 0.0320(10) 0.0228(9) 0.0284(9) -0.0086(7) -0.0054(7) -0.0010(7)
C13 0.0234(9) 0.0280(9) 0.0213(8) -0.0084(7) -0.0016(7) -0.0006(7)
C14 0.0247(9) 0.0207(8) 0.0273(9) -0.0116(7) -0.0028(7) -0.0031(7)
C15 0.0284(10) 0.0254(9) 0.0292(9) -0.0114(7) -0.0084(7) -0.0030(7)
C16 0.0184(8) 0.0225(9) 0.0234(8) -0.0082(7) -0.0004(6) -0.0022(7)
C17 0.0236(9) 0.0272(9) 0.0245(9) -0.0106(7) -0.0038(7) -0.0027(7)
C18 0.0333(10) 0.0207(9) 0.0307(9) -0.0122(7) -0.0039(7) -0.0029(7)
C19 0.0245(9) 0.0219(9) 0.0219(8) -0.0078(7) -0.0006(7) -0.0025(7)
C20 0.0291(10) 0.0281(10) 0.0246(9) -0.0091(7) -0.0003(7) -0.0027(8)
C21 0.0282(10) 0.0317(10) 0.0200(8) -0.0071(7) -0.0009(7) -0.0064(8)
C22 0.0201(9) 0.0243(9) 0.0238(8) -0.0083(7) -0.0012(7) -0.0024(7)
C23 0.0460(13) 0.0421(12) 0.0485(12) -0.0188(10) -0.0123(10) -0.0097(10)
C24 0.0483(13) 0.0316(11) 0.0762(16) -0.0209(11) -0.0200(11) -0.0011(10)
C25 0.0334(11) 0.0335(10) 0.0347(10) -0.0107(8) 0.0016(8) -0.0044(8)
O5 0.0352(8) 0.0394(8) 0.0469(8) -0.0107(6) -0.0094(6) 0.0010(6)
N5 0.0313(8) 0.0263(8) 0.0331(8) -0.0100(7) -0.0071(6) -0.0009(6)
O6 0.0280(7) 0.0326(7) 0.0493(8) -0.0244(7) -0.0043(6) -0.0023(6)

loop_
_atom_type_symbol
_atom_type_description
_atom_type_scat_dispersion_real
_atom_type_scat_dispersion_imag
_atom_type_scat_source
C C 0.0033 0.0016 'International Tables Vol C Tables 4.2.6.8 and 6.1.1.4'
H H 0.0000 0.0000 'International Tables Vol C Tables 4.2.6.8 and 6.1.1.4'
Cl Cl 0.1484 0.1585 'International Tables Vol C Tables 4.2.6.8 and 6.1.1.4'
F F 0.0171 0.0103 'International Tables Vol C Tables 4.2.6.8 and 6.1.1.4'
N N 0.0061 0.0033 'International Tables Vol C Tables 4.2.6.8 and 6.1.1.4'
O O 0.0106 0.0060 'International Tables Vol C Tables 4.2.6.8 and 6.1.1.4'
P P 0.1023 0.0942 'International Tables Vol C Tables 4.2.6.8 and 6.1.1.4'

loop_
_geom_angle_atom_site_label_1
_geom_angle_atom_site_label_2
_geom_angle_atom_site_label_3
_geom_angle
C20 O1 H1 108.4(14)
C21 O4 H4 109.5
C7 N1 C5 118.29(14)
C8 N2 C6 118.56(14)
C7 N3 C16 129.84(14)
C7 N3 H3 115.1
C16 N3 H3 115.1
C8 N4 C22 127.63(14)
C8 N4 H4A 116.2
C22 N4 H4A 116.2
C2 C1 C5 120.51(17)
C2 C1 H1A 119.7
C5 C1 H1A 119.7
C1 C2 C3 120.27(17)
C1 C2 H2 119.9
C3 C2 H2 119.9
C4 C3 C2 120.36(17)
C4 C3 H3A 119.8
C2 C3 H3A 119.8
C3 C4 C6 120.21(17)
C3 C4 H4B 119.9
C6 C4 H4B 119.9
N1 C5 C1 120.20(15)
N1 C5 C6 120.79(15)
C1 C5 C6 119.00(16)
N2 C6 C4 119.96(15)
N2 C6 C5 120.39(15)
C4 C6 C5 119.62(16)
N1 C7 N3 120.31(15)
N1 C7 C8 120.98(15)
N3 C7 C8 118.68(14)
N2 C8 N4 119.30(15)
N2 C8 C7 120.60(15)
N4 C8 C7 120.10(14)
C12 C9 C22 119.41(16)
C12 C9 H9 120.3
C22 C9 H9 120.3
C11 C10 C22 120.68(16)
C11 C10 H10 119.7
C22 C10 H10 119.7
C10 C11 C13 120.47(16)
C10 C11 H11 119.8
C13 C11 H11 119.8
C9 C12 C13 121.81(16)
C9 C12 H12 119.1
C13 C12 H12 119.1
C12 C13 C11 118.52(15)
C12 C13 C21 119.18(15)
C11 C13 C21 122.21(16)
C17 C14 C16 119.56(16)
C17 C14 H14 120.2
C16 C14 H14 120.2
C18 C15 C16 120.59(16)
C18 C15 H15 119.7
C16 C15 H15 119.7
C14 C16 C15 118.90(15)
C14 C16 N3 125.53(15)
C15 C16 N3 115.56(15)
C19 C17 C14 121.59(16)
C19 C17 H17 119.2
C14 C17 H17 119.2
C15 C18 C19 121.16(16)
C15 C18 H18 119.4
C19 C18 H18 119.4
C18 C19 C17 118.18(15)
C18 C19 C20 118.42(15)
C17 C19 C20 123.39(16)
O2 C20 O1 123.08(17)
O2 C20 C19 122.30(16)
O1 C20 C19 114.62(15)
O3 C21 O4 123.64(16)
O3 C21 C13 121.97(16)
O4 C21 C13 114.37(15)
C10 C22 C9 118.81(15)
C10 C22 N4 117.06(15)
C9 C22 N4 124.09(15)
N5 C23 H23A 109.5
N5 C23 H23B 109.5
H23A C23 H23B 109.5
N5 C23 H23C 109.5
H23A C23 H23C 109.5
H23B C23 H23C 109.5
N5 C24 H24A 109.5
N5 C24 H24B 109.5
H24A C24 H24B 109.5
N5 C24 H24C 109.5
H24A C24 H24C 109.5
H24B C24 H24C 109.5
O5 C25 N5 125.50(19)
O5 C25 H25 117.2
N5 C25 H25 117.2
C25 N5 C23 120.68(16)
C25 N5 C24 121.54(17)
C23 N5 C24 117.75(16)
H6A O6 H6B 110(2)

loop_
_geom_bond_atom_site_label_1
_geom_bond_atom_site_label_2
_geom_bond_distance
O1 C20 1.314(2)
O1 H1 0.93(2)
O2 C20 1.224(2)
O3 C21 1.229(2)
O4 C21 1.317(2)
O4 H4 0.8200
N1 C7 1.303(2)
N1 C5 1.376(2)
N2 C8 1.305(2)
N2 C6 1.376(2)
N3 C7 1.376(2)
N3 C16 1.404(2)
N3 H3 0.8600
N4 C8 1.378(2)
N4 C22 1.411(2)
N4 H4A 0.8600
C1 C2 1.367(2)
C1 C5 1.405(2)
C1 H1A 0.9300
C2 C3 1.401(3)
C2 H2 0.9300
C3 C4 1.368(3)
C3 H3A 0.9300
C4 C6 1.403(2)
C4 H4B 0.9300
C5 C6 1.407(2)
C7 C8 1.471(2)
C9 C12 1.380(2)
C9 C22 1.401(2)
C9 H9 0.9300
C10 C11 1.384(2)
C10 C22 1.393(2)
C10 H10 0.9300
C11 C13 1.387(2)
C11 H11 0.9300
C12 C13 1.386(2)
C12 H12 0.9300
C13 C21 1.484(2)
C14 C17 1.389(2)
C14 C16 1.391(2)
C14 H14 0.9300
C15 C18 1.372(2)
C15 C16 1.400(2)
C15 H15 0.9300
C17 C19 1.388(2)
C17 H17 0.9300
C18 C19 1.388(2)
C18 H18 0.9300
C19 C20 1.480(2)
C23 N5 1.442(2)
C23 H23A 0.9600
C23 H23B 0.9600
C23 H23C 0.9600
C24 N5 1.443(2)
C24 H24A 0.9600
C24 H24B 0.9600
C24 H24C 0.9600
C25 O5 1.222(2)
C25 N5 1.328(2)
C25 H25 0.9300
O6 H6A 0.88(3)
O6 H6B 0.95(3)

loop_
_geom_torsion_atom_site_label_1
_geom_torsion_atom_site_label_2
_geom_torsion_atom_site_label_3
_geom_torsion_atom_site_label_4
_geom_torsion
C5 C1 C2 C3 -0.5(3)
C1 C2 C3 C4 -0.1(3)
C2 C3 C4 C6 0.9(3)
C7 N1 C5 C1 177.91(14)
C7 N1 C5 C6 -2.9(2)
C2 C1 C5 N1 179.33(15)
C2 C1 C5 C6 0.2(2)
C8 N2 C6 C4 -176.67(15)
C8 N2 C6 C5 1.7(2)
C3 C4 C6 N2 177.19(15)
C3 C4 C6 C5 -1.2(2)
N1 C5 C6 N2 3.1(2)
C1 C5 C6 N2 -177.74(14)
N1 C5 C6 C4 -178.50(14)
C1 C5 C6 C4 0.7(2)
C5 N1 C7 N3 176.21(13)
C5 N1 C7 C8 -1.6(2)
C16 N3 C7 N1 0.1(2)
C16 N3 C7 C8 177.94(14)
C6 N2 C8 N4 173.92(14)
C6 N2 C8 C7 -6.3(2)
C22 N4 C8 N2 -5.7(2)
C22 N4 C8 C7 174.50(14)
N1 C7 C8 N2 6.5(2)
N3 C7 C8 N2 -171.35(14)
N1 C7 C8 N4 -173.67(14)
N3 C7 C8 N4 8.5(2)
C22 C10 C11 C13 -1.2(2)
C22 C9 C12 C13 -0.2(2)
C9 C12 C13 C11 4.2(2)
C9 C12 C13 C21 -172.26(15)
C10 C11 C13 C12 -3.5(2)
C10 C11 C13 C21 172.88(14)
C17 C14 C16 C15 -1.3(2)
C17 C14 C16 N3 178.04(14)
C18 C15 C16 C14 1.2(2)
C18 C15 C16 N3 -178.19(14)
C7 N3 C16 C14 3.8(3)
C7 N3 C16 C15 -176.81(15)
C16 C14 C17 C19 0.2(2)
C16 C15 C18 C19 0.0(2)
C15 C18 C19 C17 -1.1(2)
C15 C18 C19 C20 177.64(15)
C14 C17 C19 C18 1.0(2)
C14 C17 C19 C20 -177.67(15)
C18 C19 C20 O2 5.1(2)
C17 C19 C20 O2 -176.20(16)
C18 C19 C20 O1 -174.53(14)
C17 C19 C20 O1 4.1(2)
C12 C13 C21 O3 5.4(2)
C11 C13 C21 O3 -170.95(16)
C12 C13 C21 O4 -176.08(14)
C11 C13 C21 O4 7.6(2)
C11 C10 C22 C9 5.2(2)
C11 C10 C22 N4 -176.86(14)
C12 C9 C22 C10 -4.5(2)
C12 C9 C22 N4 177.74(15)
C8 N4 C22 C10 159.44(15)
C8 N4 C22 C9 -22.7(2)
O5 C25 N5 C23 178.04(17)
O5 C25 N5 C24 -0.1(3)
